data_7103501
loop_
_publ_author_name
'Xu, Junye'
'Fu, Xiao'
'Low, Ruijuan'
'Goh, Yong-Peng'
'Jiang, Zhiyong'
'Tan, Choon-Hong'

_publ_section_title
;
 Tandem conjugate addition-elimination reaction promoted by chiral
 pyrrolidinyl sulfonamide (CPS).
;
_journal_issue 43
_journal_name_full 'Chemical communications (Cambridge, England)'
_journal_page_first 5526
_journal_page_last 5528
_journal_paper_doi 10.1039/b810905m
_journal_year 2008
_chemical_absolute_configuration rmad
_chemical_formula_sum 'C26 H41 Br Cl2 N2 O3 S'
_chemical_formula_weight 612.48
_chemical_name_systematic
;
?
;
_space_group_IT_number 19
_symmetry_cell_setting orthorhombic
_symmetry_space_group_name_Hall 'P 2ac 2ab'
_symmetry_space_group_name_H-M 'P 21 21 21'
_atom_sites_solution_hydrogens geom
_atom_sites_solution_primary direct
_atom_sites_solution_secondary difmap
_audit_creation_method SHELXL-97
_cell_angle_alpha 90.00
_cell_angle_beta 90.00
_cell_angle_gamma 90.00
_cell_formula_units_Z 4
_cell_length_a 8.1010(7)
_cell_length_b 12.7221(10)
_cell_length_c 28.619(2)
_cell_measurement_reflns_used 3322
_cell_measurement_temperature 223(2)
_cell_measurement_theta_max 21.22
_cell_measurement_theta_min 2.61
_cell_volume 2949.5(4)
_computing_cell_refinement 'Bruker SMART'
_computing_data_collection 'Bruker SMART'
_computing_data_reduction 'Bruker SAINT'
_computing_molecular_graphics 'Bruker SHELXTL'
_computing_publication_material 'Bruker SHELXTL'
_computing_structure_refinement 'SHELXL-97 (Sheldrick, 1997)'
_computing_structure_solution 'SHELXS-97 (Sheldrick, 1990)'
_diffrn_ambient_temperature 223(2)
_diffrn_measured_fraction_theta_full 0.999
_diffrn_measured_fraction_theta_max 0.999
_diffrn_measurement_device_type 'CCD area detector'
_diffrn_measurement_method 'phi and omega scans'
_diffrn_radiation_monochromator graphite
_diffrn_radiation_source 'fine-focus sealed tube'
_diffrn_radiation_type MoK\a
_diffrn_radiation_wavelength 0.71073
_diffrn_reflns_av_R_equivalents 0.0662
_diffrn_reflns_av_sigmaI/netI 0.0922
_diffrn_reflns_limit_h_max 10
_diffrn_reflns_limit_h_min -10
_diffrn_reflns_limit_k_max 16
_diffrn_reflns_limit_k_min -15
_diffrn_reflns_limit_l_max 30
_diffrn_reflns_limit_l_min -37
_diffrn_reflns_number 20732
_diffrn_reflns_theta_full 27.50
_diffrn_reflns_theta_max 27.50
_diffrn_reflns_theta_min 1.42
_exptl_absorpt_coefficient_mu 1.675
_exptl_absorpt_correction_T_max 0.9062
_exptl_absorpt_correction_T_min 0.4649
_exptl_absorpt_correction_type empirical
_exptl_absorpt_process_details 'Sadabs, (Sheldrick 2001)'
_exptl_crystal_colour Colourless
_exptl_crystal_density_diffrn 1.379
_exptl_crystal_density_method 'not measured'
_exptl_crystal_description Needle
_exptl_crystal_F_000 1280
_exptl_crystal_size_max 0.54
_exptl_crystal_size_mid 0.06
_exptl_crystal_size_min 0.06
_refine_diff_density_max 0.699
_refine_diff_density_min -0.662
_refine_diff_density_rms 0.089
_refine_ls_abs_structure_details 'Flack H D (1983), Acta Cryst. A39, 876-881'
_refine_ls_abs_structure_Flack 0.008(11)
_refine_ls_extinction_method none
_refine_ls_goodness_of_fit_ref 1.022
_refine_ls_hydrogen_treatment mixed
_refine_ls_matrix_type full
_refine_ls_number_parameters 329
_refine_ls_number_reflns 6762
_refine_ls_number_restraints 5
_refine_ls_restrained_S_all 1.023
_refine_ls_R_factor_all 0.0796
_refine_ls_R_factor_gt 0.0579
_refine_ls_shift/su_max 0.000
_refine_ls_shift/su_mean 0.000
_refine_ls_structure_factor_coef Fsqd
_refine_ls_weighting_details 'calc w=1/[\s^2^(Fo^2^)+(0.0751P)^2^+0.0000P] where P=(Fo^2^+2Fc^2^)/3'
_refine_ls_weighting_scheme calc
_refine_ls_wR_factor_gt 0.1430
_refine_ls_wR_factor_ref 0.1549
_reflns_number_gt 5181
_reflns_number_total 6762
_reflns_threshold_expression >2sigma(I)
_cod_data_source_file b810905m.txt
_cod_data_source_block 6373
_cod_depositor_comments
;
The following automatic conversions were performed:
'_symmetry_cell_setting' value 'Orthorhombic' changed to 'orthorhombic'
according to '/home/saulius/struct/CIF-dictionaries/cif_core.dic'
dictionary named 'cif_core.dic' version 2.4.1 from
2010-06-29.

'_exptl_absorpt_correction_type' value 'Empirical' changed to
'empirical' according to
'/home/saulius/struct/CIF-dictionaries/cif_core.dic' dictionary named
'cif_core.dic' version 2.4.1 from 2010-06-29.

Automatic conversion script
Id: cif_fix_enum 1527 2010-12-29 10:47:43Z saulius 
;
_cod_original_sg_symbol_H-M P2(1)2(1)2(1)
_cod_database_code 7103501

loop_
_symmetry_equiv_pos_as_xyz
'x, y, z'
'-x+1/2, -y, z+1/2'
'-x, y+1/2, -z+1/2'
'x+1/2, -y+1/2, -z'

loop_
_atom_site_label
_atom_site_type_symbol
_atom_site_fract_x
_atom_site_fract_y
_atom_site_fract_z
_atom_site_U_iso_or_equiv
_atom_site_adp_type
_atom_site_occupancy
_atom_site_symmetry_multiplicity
_atom_site_calc_flag
_atom_site_refinement_flags
_atom_site_disorder_assembly
_atom_site_disorder_group
Br1 Br 0.18182(6) 0.30280(4) 0.247701(18) 0.05269(18) Uani 1 1 d . . .
S1 S 0.42744(12) 0.44765(8) 0.12892(3) 0.0273(2) Uani 1 1 d . . .
O1 O 0.2518(5) 0.7790(3) 0.09208(13) 0.0564(10) Uani 1 1 d . . .
O2 O 0.5102(3) 0.5459(2) 0.12367(11) 0.0342(7) Uani 1 1 d . . .
O3 O 0.5122(4) 0.3638(2) 0.15186(11) 0.0371(7) Uani 1 1 d . . .
N1 N 0.3344(4) 0.6752(3) 0.22282(11) 0.0300(7) Uani 1 1 d . . .
N2 N 0.2628(4) 0.4684(2) 0.15939(11) 0.0262(7) Uani 1 1 d D . .
C1 C 0.2160(6) 0.8372(4) 0.1231(2) 0.0464(12) Uani 1 1 d . . .
C2 C 0.0981(8) 0.9301(4) 0.1205(3) 0.0726(19) Uani 1 1 d . . .
H2A H 0.1385 0.9826 0.0982 0.087 Uiso 1 1 calc R . .
H2B H -0.0119 0.9070 0.1107 0.087 Uiso 1 1 calc R . .
C3 C 0.0918(9) 0.9760(5) 0.1693(3) 0.079(2) Uani 1 1 d . . .
H3A H 0.1255 1.0500 0.1692 0.095 Uiso 1 1 calc R . .
H3B H -0.0196 0.9706 0.1824 0.095 Uiso 1 1 calc R . .
C4 C 0.2114(8) 0.9104(4) 0.1966(2) 0.0604(16) Uani 1 1 d . . .
H4 H 0.2378 0.9231 0.2281 0.073 Uiso 1 1 calc R . .
C5 C 0.2775(5) 0.8312(3) 0.17146(17) 0.0388(10) Uani 1 1 d . . .
C6 C 0.3989(5) 0.7501(3) 0.18665(15) 0.0319(9) Uani 1 1 d . . .
H6A H 0.4966 0.7856 0.1992 0.038 Uiso 1 1 calc R . .
H6B H 0.4340 0.7097 0.1592 0.038 Uiso 1 1 calc R . .
C7 C 0.2998(6) 0.7309(4) 0.26879(15) 0.0410(11) Uani 1 1 d . . .
H7A H 0.3816 0.7862 0.2745 0.049 Uiso 1 1 calc R . .
H7B H 0.1895 0.7625 0.2686 0.049 Uiso 1 1 calc R . .
C8 C 0.3113(7) 0.6466(4) 0.30547(16) 0.0503(13) Uani 1 1 d . . .
H8A H 0.2028 0.6148 0.3110 0.060 Uiso 1 1 calc R . .
H8B H 0.3522 0.6758 0.3350 0.060 Uiso 1 1 calc R . .
C9 C 0.4306(10) 0.5656(5) 0.2866(2) 0.0703(18) Uani 1 1 d . . .
H9A H 0.5314 0.5640 0.3055 0.084 Uiso 1 1 calc R . .
H9B H 0.3804 0.4956 0.2870 0.084 Uiso 1 1 calc R . .
C10 C 0.4689(5) 0.5981(4) 0.23774(16) 0.0395(11) Uani 1 1 d . . .
H10A H 0.4696 0.5367 0.2171 0.047 Uiso 1 1 calc R . .
H10B H 0.5775 0.6319 0.2363 0.047 Uiso 1 1 calc R . .
C11 C 0.1762(5) 0.6196(3) 0.20771(13) 0.0268(8) Uani 1 1 d . . .
H11A H 0.0862 0.6709 0.2091 0.032 Uiso 1 1 calc R . .
H11B H 0.1520 0.5651 0.2310 0.032 Uiso 1 1 calc R . .
C12 C 0.1712(4) 0.5676(3) 0.15915(13) 0.0241(7) Uani 1 1 d . . .
H12 H 0.2239 0.6157 0.1364 0.029 Uiso 1 1 calc R . .
C13 C -0.0139(4) 0.5521(3) 0.14462(15) 0.0294(9) Uani 1 1 d . . .
C14 C -0.1115(6) 0.4975(4) 0.18351(18) 0.0442(12) Uani 1 1 d . . .
H14A H -0.1217 0.5445 0.2100 0.066 Uiso 1 1 calc R . .
H14B H -0.0540 0.4341 0.1930 0.066 Uiso 1 1 calc R . .
H14C H -0.2205 0.4793 0.1721 0.066 Uiso 1 1 calc R . .
C15 C -0.0195(6) 0.4851(4) 0.10066(19) 0.0511(14) Uani 1 1 d . . .
H15A H 0.0349 0.4184 0.1065 0.077 Uiso 1 1 calc R . .
H15B H 0.0367 0.5215 0.0755 0.077 Uiso 1 1 calc R . .
H15C H -0.1335 0.4726 0.0919 0.077 Uiso 1 1 calc R . .
C16 C -0.0937(5) 0.6575(3) 0.13334(17) 0.0368(10) Uani 1 1 d . . .
H16A H -0.2078 0.6465 0.1243 0.055 Uiso 1 1 calc R . .
H16B H -0.0345 0.6907 0.1078 0.055 Uiso 1 1 calc R . .
H16C H -0.0894 0.7024 0.1607 0.055 Uiso 1 1 calc R . .
C17 C 0.3704(5) 0.4014(3) 0.07195(14) 0.0283(9) Uani 1 1 d . . .
C18 C 0.4082(5) 0.4607(3) 0.03209(14) 0.0330(9) Uani 1 1 d . . .
C19 C 0.3666(6) 0.4160(4) -0.01120(16) 0.0405(11) Uani 1 1 d . . .
H19 H 0.3906 0.4541 -0.0385 0.049 Uiso 1 1 calc R . .
C20 C 0.2931(6) 0.3198(4) -0.01562(16) 0.0417(11) Uani 1 1 d . . .
C21 C 0.2559(6) 0.2650(4) 0.02528(18) 0.0426(11) Uani 1 1 d . . .
H21 H 0.2016 0.1999 0.0228 0.051 Uiso 1 1 calc R . .
C22 C 0.2951(5) 0.3019(3) 0.06876(15) 0.0347(9) Uani 1 1 d . . .
C23 C 0.4833(7) 0.5704(4) 0.03028(19) 0.0532(14) Uani 1 1 d . . .
H23A H 0.4226 0.6168 0.0510 0.080 Uiso 1 1 calc R . .
H23B H 0.4774 0.5972 -0.0014 0.080 Uiso 1 1 calc R . .
H23C H 0.5978 0.5672 0.0401 0.080 Uiso 1 1 calc R . .
C24 C 0.2518(9) 0.2748(5) -0.0628(2) 0.0673(17) Uani 1 1 d . . .
H24A H 0.1370 0.2892 -0.0700 0.101 Uiso 1 1 calc R . .
H24B H 0.2698 0.1994 -0.0624 0.101 Uiso 1 1 calc R . .
H24C H 0.3219 0.3067 -0.0863 0.101 Uiso 1 1 calc R . .
C25 C 0.2516(7) 0.2355(4) 0.10967(17) 0.0453(12) Uani 1 1 d . . .
H25A H 0.1699 0.1837 0.1005 0.068 Uiso 1 1 calc R . .
H25B H 0.2068 0.2795 0.1343 0.068 Uiso 1 1 calc R . .
H25C H 0.3498 0.2000 0.1210 0.068 Uiso 1 1 calc R . .
Cl1A Cl 0.4330(3) 1.00553(19) 0.03286(10) 0.1192(8) Uani 1 1 d D . .
C1S C 0.5486(16) 0.8935(8) 0.0413(3) 0.091(3) Uiso 0.709(8) 1 d PD A 1
H1S1 H 0.6362 0.8890 0.0178 0.110 Uiso 0.709(8) 1 calc PR A 1
H1S2 H 0.4785 0.8310 0.0386 0.110 Uiso 0.709(8) 1 calc PR A 1
Cl1B Cl 0.6345(4) 0.9005(5) 0.09756(16) 0.140(3) Uani 0.709(8) 1 d PD A 1
C2S C 0.520(3) 0.8791(13) 0.0229(7) 0.086(8) Uiso 0.291(8) 1 d PD A 2
H2S1 H 0.4295 0.8285 0.0208 0.104 Uiso 0.291(8) 1 calc PR A 2
H2S2 H 0.5748 0.8805 -0.0076 0.104 Uiso 0.291(8) 1 calc PR A 2
Cl2B Cl 0.6638(11) 0.8304(7) 0.0641(4) 0.107(3) Uiso 0.291(8) 1 d PD A 2
H1N H 0.254(6) 0.420(2) 0.1814(11) 0.032 Uiso 1 1 d D . .

loop_
_atom_site_aniso_label
_atom_site_aniso_U_11
_atom_site_aniso_U_22
_atom_site_aniso_U_33
_atom_site_aniso_U_23
_atom_site_aniso_U_13
_atom_site_aniso_U_12
Br1 0.0382(3) 0.0634(3) 0.0565(3) 0.0290(3) 0.0070(3) 0.0098(2)
S1 0.0209(4) 0.0323(5) 0.0286(5) -0.0029(4) -0.0023(4) 0.0017(4)
O1 0.072(3) 0.052(2) 0.045(2) 0.0084(18) -0.0072(19) -0.013(2)
O2 0.0227(13) 0.0445(16) 0.0355(16) -0.0065(14) 0.0018(12) -0.0057(13)
O3 0.0326(16) 0.0426(16) 0.0361(17) -0.0017(14) -0.0038(13) 0.0106(14)
N1 0.0257(17) 0.0351(18) 0.0292(17) -0.0051(15) -0.0039(15) -0.0047(15)
N2 0.0233(15) 0.0270(17) 0.0284(17) 0.0011(14) 0.0016(14) -0.0014(13)
C1 0.036(3) 0.040(2) 0.063(3) 0.021(3) -0.002(2) -0.008(2)
C2 0.058(4) 0.053(3) 0.107(6) 0.031(4) -0.010(4) 0.005(3)
C3 0.074(4) 0.052(3) 0.111(6) 0.031(4) 0.046(4) 0.018(3)
C4 0.066(4) 0.046(3) 0.069(4) 0.008(3) 0.027(3) 0.007(3)
C5 0.031(2) 0.035(2) 0.050(3) 0.005(2) 0.005(2) -0.0041(18)
C6 0.029(2) 0.031(2) 0.036(2) -0.0046(18) 0.0028(18) -0.0055(17)
C7 0.042(3) 0.047(2) 0.034(2) -0.016(2) -0.002(2) -0.003(2)
C8 0.059(3) 0.055(3) 0.037(2) -0.006(2) 0.001(3) -0.019(3)
C9 0.093(5) 0.071(4) 0.047(3) 0.002(3) -0.015(3) 0.034(4)
C10 0.031(2) 0.048(2) 0.040(3) -0.001(2) -0.0161(19) 0.002(2)
C11 0.0191(17) 0.0310(19) 0.0303(19) -0.0014(16) -0.0028(17) -0.0014(17)
C12 0.0183(16) 0.0264(18) 0.0277(18) -0.0013(15) 0.0000(16) -0.0017(15)
C13 0.0190(18) 0.035(2) 0.035(2) -0.0005(18) -0.0026(15) -0.0001(17)
C14 0.027(2) 0.048(3) 0.058(3) 0.015(2) -0.007(2) -0.010(2)
C15 0.032(2) 0.064(3) 0.058(3) -0.026(3) -0.024(2) 0.010(2)
C16 0.027(2) 0.039(2) 0.045(2) 0.002(2) -0.007(2) 0.0043(19)
C17 0.0250(19) 0.033(2) 0.027(2) -0.0069(17) -0.0036(15) 0.0022(17)
C18 0.031(2) 0.036(2) 0.033(2) -0.0002(18) -0.0004(18) 0.0015(19)
C19 0.040(2) 0.050(3) 0.032(2) 0.000(2) 0.0010(19) 0.004(2)
C20 0.042(2) 0.048(3) 0.036(2) -0.007(2) 0.001(2) 0.008(2)
C21 0.034(2) 0.037(2) 0.057(3) -0.010(2) -0.007(2) -0.003(2)
C22 0.037(2) 0.031(2) 0.037(2) -0.0088(18) -0.0006(18) 0.002(2)
C23 0.074(4) 0.049(3) 0.036(3) 0.006(2) 0.002(2) -0.012(3)
C24 0.070(4) 0.080(4) 0.051(3) -0.029(3) -0.011(3) 0.005(3)
C25 0.051(3) 0.033(2) 0.052(3) 0.002(2) 0.001(2) -0.007(2)
Cl1A 0.0993(16) 0.1166(17) 0.142(2) 0.0311(16) 0.0176(16) 0.0006(15)
Cl1B 0.072(2) 0.221(6) 0.126(4) 0.077(4) -0.0112(19) -0.051(3)

loop_
_atom_type_symbol
_atom_type_description
_atom_type_scat_dispersion_real
_atom_type_scat_dispersion_imag
_atom_type_scat_source
C C 0.0033 0.0016 'International Tables Vol C Tables 4.2.6.8 and 6.1.1.4'
H H 0.0000 0.0000 'International Tables Vol C Tables 4.2.6.8 and 6.1.1.4'
N N 0.0061 0.0033 'International Tables Vol C Tables 4.2.6.8 and 6.1.1.4'
O O 0.0106 0.0060 'International Tables Vol C Tables 4.2.6.8 and 6.1.1.4'
S S 0.1246 0.1234 'International Tables Vol C Tables 4.2.6.8 and 6.1.1.4'
Br Br -0.2901 2.4595 'International Tables Vol C Tables 4.2.6.8 and 6.1.1.4'
Cl Cl 0.1484 0.1585 'International Tables Vol C Tables 4.2.6.8 and 6.1.1.4'

loop_
_geom_angle_atom_site_label_1
_geom_angle_atom_site_label_2
_geom_angle_atom_site_label_3
_geom_angle
_geom_angle_site_symmetry_1
_geom_angle_site_symmetry_3
_geom_angle_publ_flag
O2 S1 O3 118.50(17) . . ?
O2 S1 N2 107.54(17) . . ?
O3 S1 N2 105.72(18) . . ?
O2 S1 C17 108.23(19) . . ?
O3 S1 C17 107.25(19) . . ?
N2 S1 C17 109.36(18) . . ?
C6 N1 C7 111.4(3) . . ?
C6 N1 C11 113.0(3) . . ?
C7 N1 C11 107.8(3) . . ?
C6 N1 C10 110.6(3) . . ?
C7 N1 C10 100.9(3) . . ?
C11 N1 C10 112.4(3) . . ?
C12 N2 S1 123.9(3) . . ?
O1 C1 C5 125.8(4) . . ?
O1 C1 C2 126.9(5) . . ?
C5 C1 C2 107.3(5) . . ?
C3 C2 C1 106.0(5) . . ?
C4 C3 C2 104.1(5) . . ?
C5 C4 C3 113.3(6) . . ?
C4 C5 C1 109.2(5) . . ?
C4 C5 C6 128.6(5) . . ?
C1 C5 C6 122.2(4) . . ?
C5 C6 N1 114.3(3) . . ?
C8 C7 N1 105.0(4) . . ?
C7 C8 C9 106.0(4) . . ?
C10 C9 C8 106.2(4) . . ?
C9 C10 N1 107.0(4) . . ?
N1 C11 C12 118.5(3) . . ?
N2 C12 C11 110.6(3) . . ?
N2 C12 C13 112.2(3) . . ?
C11 C12 C13 108.6(3) . . ?
C15 C13 C16 107.8(4) . . ?
C15 C13 C14 109.4(4) . . ?
C16 C13 C14 109.5(3) . . ?
C15 C13 C12 108.5(3) . . ?
C16 C13 C12 110.5(3) . . ?
C14 C13 C12 111.0(3) . . ?
C18 C17 C22 121.7(4) . . ?
C18 C17 S1 120.5(3) . . ?
C22 C17 S1 117.7(3) . . ?
C17 C18 C19 116.6(4) . . ?
C17 C18 C23 127.5(4) . . ?
C19 C18 C23 115.9(4) . . ?
C20 C19 C18 123.3(4) . . ?
C19 C20 C21 117.7(4) . . ?
C19 C20 C24 121.4(5) . . ?
C21 C20 C24 120.9(5) . . ?
C22 C21 C20 122.8(4) . . ?
C21 C22 C17 117.9(4) . . ?
C21 C22 C25 117.8(4) . . ?
C17 C22 C25 124.2(4) . . ?
C1S Cl1A C2S 19.7(5) . . ?
Cl1A C1S Cl1B 107.6(5) . . ?
Cl2B C2S Cl1A 118.2(9) . . ?

loop_
_geom_bond_atom_site_label_1
_geom_bond_atom_site_label_2
_geom_bond_distance
_geom_bond_site_symmetry_2
_geom_bond_publ_flag
S1 O2 1.427(3) . ?
S1 O3 1.429(3) . ?
S1 N2 1.615(3) . ?
S1 C17 1.794(4) . ?
O1 C1 1.191(6) . ?
N1 C6 1.501(5) . ?
N1 C7 1.521(5) . ?
N1 C11 1.526(5) . ?
N1 C10 1.527(5) . ?
N2 C12 1.464(5) . ?
C1 C5 1.474(7) . ?
C1 C2 1.522(7) . ?
C2 C3 1.515(10) . ?
C3 C4 1.498(9) . ?
C4 C5 1.349(7) . ?
C5 C6 1.490(6) . ?
C7 C8 1.504(7) . ?
C8 C9 1.512(8) . ?
C9 C10 1.490(8) . ?
C11 C12 1.540(5) . ?
C12 C13 1.569(5) . ?
C13 C15 1.520(6) . ?
C13 C16 1.523(5) . ?
C13 C14 1.532(6) . ?
C17 C18 1.401(6) . ?
C17 C22 1.408(6) . ?
C18 C19 1.404(6) . ?
C18 C23 1.524(6) . ?
C19 C20 1.366(7) . ?
C20 C21 1.396(7) . ?
C20 C24 1.504(7) . ?
C21 C22 1.367(6) . ?
C22 C25 1.486(6) . ?
Cl1A C1S 1.722(8) . ?
Cl1A C2S 1.780(10) . ?
C1S Cl1B 1.755(8) . ?
C2S Cl2B 1.766(10) . ?
